data_4000412
loop_
_publ_author_name
'Fabbrici, Simone'
'Montanari, Erica'
'Righi, Lara'
'Calestani, Gianluca'
'Migliori, Andrea'

_publ_section_title
;
Charge order and tilt modulation in multiferroic K~x~M^2+~x~M^3+~1-x~F~3~
(0.4<x<0.6) transition metal fluorides with tetragonal tungsten bronze structure
;
_journal_name_full 'Chemistry of Materials'
_journal_paper_doi 10.1021/cm049346p
_journal_year 2004
_chemical_formula_moiety '2(F15 Fe5), 4(K), 5(K0.25)'
_chemical_formula_structural 'F30 Fe10 K5.25'
_chemical_formula_sum 'F30 Fe10 K5.25'
_chemical_formula_weight 1333.78
_space_group_IT_number 100
_symmetry_cell_setting tetragonal
_symmetry_space_group_name_Hall 'P 4 -2ab'
_symmetry_space_group_name_H-M 'P 4 b m'
_atom_sites_solution_hydrogens ?
_atom_sites_solution_primary direct
_atom_sites_solution_secondary difmap
_cell_angle_alpha 90.00
_cell_angle_beta 90.00
_cell_angle_gamma 90.00
_cell_formula_units_Z 1
_cell_length_a 12.6340(10)
_cell_length_b 12.6340(10)
_cell_length_c 3.9515(3)
_cell_measurement_reflns_used 330
_cell_measurement_temperature 293(2)
_cell_measurement_theta_max 27.5
_cell_measurement_theta_min 5.1
_cell_volume 630.73(9)
_diffrn_ambient_temperature 293(2)
_diffrn_measurement_device 'Bruker AXS 100 CCD'
_diffrn_measurement_method '/f and /w scans'
_diffrn_radiation_monochromator graphite
_diffrn_radiation_source 'fine-focus sealed tube'
_diffrn_radiation_type MoK\a
_diffrn_radiation_wavelength 0.71069
_diffrn_reflns_av_R_equivalents 0.0373
_diffrn_reflns_av_sigmaI/netI 0.0216
_diffrn_reflns_limit_h_max 15
_diffrn_reflns_limit_h_min -15
_diffrn_reflns_limit_k_max 15
_diffrn_reflns_limit_k_min -15
_diffrn_reflns_limit_l_max 5
_diffrn_reflns_limit_l_min -5
_diffrn_reflns_number 5162
_diffrn_reflns_theta_max 27.50
_diffrn_reflns_theta_min 2.28
_diffrn_standards_decay_% 0
_diffrn_standards_interval_count ?
_diffrn_standards_interval_time ?
_diffrn_standards_number ?
_exptl_absorpt_coefficient_mu 6.652
_exptl_absorpt_correction_T_max 0.727
_exptl_absorpt_correction_T_min 0.606
_exptl_absorpt_correction_type empirical
_exptl_crystal_colour brown
_exptl_crystal_density_diffrn 3.5112
_exptl_crystal_density_meas ?
_exptl_crystal_density_method ?
_exptl_crystal_description prism
_exptl_crystal_F_000 629.8
_exptl_crystal_size_max .113
_exptl_crystal_size_mid .064
_exptl_crystal_size_min .048
_refine_ls_abs_structure_details 'Flack H D (1983), Acta Cryst. A39, 876-881'
_refine_ls_abs_structure_Flack 0.52(5)
_refine_ls_extinction_coef 0.0022(5)
_refine_ls_extinction_expression Fc^*^=kFc[1+0.001xFc^2^\l^3^/sin(2\q)]^-1/4^
_refine_ls_extinction_method SHELXL
_refine_ls_goodness_of_fit_all 1.000
_refine_ls_goodness_of_fit_obs 1.050
_refine_ls_hydrogen_treatment ?
_refine_ls_matrix_type full
_refine_ls_number_parameters 63
_refine_ls_number_reflns 747
_refine_ls_number_restraints 1
_refine_ls_restrained_S_all 0.996
_refine_ls_restrained_S_obs 1.049
_refine_ls_R_factor_all 0.0272
_refine_ls_R_factor_obs 0.0215
_refine_ls_shift/esd_max 1.795
_refine_ls_shift/esd_mean 0.353
_refine_ls_structure_factor_coef Fsqd
_refine_ls_weighting_details 'w=1/[\s^2^(Fo^2^)+(0.0315P)^2^+0.0000P] where P=(Fo^2^+2Fc^2^)/3'
_refine_ls_weighting_scheme calc
_refine_ls_wR_factor_all 0.0515
_refine_ls_wR_factor_obs 0.0497
_reflns_number_observed 642
_reflns_number_total 753
_reflns_observed_criterion I>2sigma(I)
_cod_depositor_comments
;
The following automatic conversions were performed:

'_refine_ls_weighting_scheme' value 'calc
w=1/[\s^2^(Fo^2^)+(0.0315P)^2^+0.0000P] where P=(Fo^2^+2Fc^2^)/3' was
changed to 'calc'. New tag '_refine_ls_weighting_details' was
created. The value of the new tag was set to
'w=1/[\s^2^(Fo^2^)+(0.0315P)^2^+0.0000P] where P=(Fo^2^+2Fc^2^)/3'.

Automatic conversion script
Id: cif_fix_values 3143 2015-03-26 13:38:13Z robertas 
;
_cod_original_sg_symbol_H-M P4bm
_cod_database_code 4000412

loop_
_symmetry_equiv_pos_site_id
_symmetry_equiv_pos_as_xyz
1 x,y,z
2 -x,-y,z
3 -y,x,z
4 y,-x,z
5 -x+1/2,y+1/2,z
6 x+1/2,-y+1/2,z
7 y+1/2,x+1/2,z
8 -y+1/2,-x+1/2,z

loop_
_atom_site_aniso_label
_atom_site_aniso_U_11
_atom_site_aniso_U_22
_atom_site_aniso_U_33
_atom_site_aniso_U_23
_atom_site_aniso_U_13
_atom_site_aniso_U_12
Fe1 0.0114(2) 0.0114(2) 0.0126(4) 0.000 0.000 -0.0003(3)
Fe2 0.0125(2) 0.0112(2) 0.0121(2) -0.0007(13) 0.000(2) 0.00048(13)
K1 0.0511(4) 0.0511(4) 0.0218(6) -0.002(2) 0.002(2) 0.0262(5)
K2 0.0172(7) 0.0172(7) 0.0175(10) 0.000 0.000 0.000
F1 0.0326(10) 0.0188(8) 0.0503(14) 0.004(4) -0.008(5) -0.0039(7)
F2 0.0215(7) 0.0215(7) 0.032(2) 0.002(4) -0.002(4) -0.0016(9)
F3 0.0149(8) 0.0377(10) 0.061(2) -0.016(4) -0.004(4) 0.0020(8)
F4 0.071(2) 0.071(2) 0.015(3) 0.000 0.000 -0.003(2)
F5 0.0432(11) 0.0748(15) 0.009(2) 0.002(4) -0.003(4) -0.0197(9)

loop_
_atom_site_label
_atom_site_type_symbol
_atom_site_fract_x
_atom_site_fract_y
_atom_site_fract_z
_atom_site_U_iso_or_equiv
_atom_site_thermal_displace_type
_atom_site_occupancy
_atom_site_calc_flag
_atom_site_refinement_flags
_atom_site_disorder_group
Fe1 Fe 0.5000 0.0000 0.4988(10) 0.0118(2) Uani 1 d S .
Fe2 Fe 0.21199(3) 0.07421(2) 0.50003(2) 0.01193(14) Uani 1 d . .
K1 K 0.17231(5) 0.32769(5) -0.0007(18) 0.0413(3) Uani 1 d S .
K2 K 0.0000 0.0000 0.0036(29) 0.0173(5) Uani 0.625(4) d SP .
F1 F 0.14322(14) -0.07018(12) 0.4883(29) 0.0339(5) Uani 1 d . .
F2 F 0.28080(12) 0.21920(12) 0.4942(39) 0.0251(6) Uani 1 d S .
F3 F 0.34563(13) -0.00673(15) 0.4887(27) 0.0380(7) Uani 1 d . .
F4 F 0.5000 0.0000 -0.0175(73) 0.0523(12) Uani 1 d S .
F5 F 0.2090(2) 0.0766(2) -0.0165(44) 0.0423(9) Uani 1 d . .
